data_4103191
loop_
_publ_author_name
'Conor S. Smith'
'Charles W. Branham'
'Brian J. Marquardt'
'Kent R. Mann'

_publ_section_title
;
 Oxygen Gas Sensing by Luminescence Quenching in Crystals of
 Cu(xantphos)(phen)+ Complexes
;
_journal_name_full 'Journal of the American Chemical Society'
_journal_page_first 14079
_journal_page_last 14085
_journal_paper_doi 10.1021/ja103112m
_journal_volume 132
_journal_year 2010
_chemical_formula_moiety 'C53 H44 Cu N2 O P2, C32 H12 B F24'
_chemical_formula_sum 'C85 H56 B Cu F24 N2 O P2'
_chemical_formula_weight 1713.61
_chemical_name_common 08104
_chemical_name_systematic
; 
 ? 
;
_space_group_IT_number 2
_symmetry_cell_setting triclinic
_symmetry_space_group_name_Hall '-P 1'
_symmetry_space_group_name_H-M 'P -1'
_atom_sites_solution_hydrogens geom
_atom_sites_solution_primary direct
_atom_sites_solution_secondary difmap
_audit_creation_method SHELXL-97
_cell_angle_alpha 102.685(2)
_cell_angle_beta 108.556(2)
_cell_angle_gamma 97.253(2)
_cell_formula_units_Z 2
_cell_length_a 15.289(2)
_cell_length_b 16.539(2)
_cell_length_c 17.019(2)
_cell_measurement_reflns_used 3777
_cell_measurement_temperature 123(2)
_cell_measurement_theta_max 24.63
_cell_measurement_theta_min 2.26
_cell_volume 3889.7(8)
_computing_cell_refinement 'SAINT, Bruker'
_computing_data_collection 'SMART, Bruker'
_computing_data_reduction 'SAINT, Bruker'
_computing_molecular_graphics 'SHELXTL, Bruker'
_computing_publication_material 'Bruker SHELXTL'
_computing_structure_refinement 'SHELXL-97 (Sheldrick, 1997)'
_computing_structure_solution 'SHELXS-97 (Sheldrick, 1990)'
_diffrn_ambient_temperature 123(2)
_diffrn_measured_fraction_theta_full 0.996
_diffrn_measured_fraction_theta_max 0.996
_diffrn_measurement_device_type 'Bruker SMART Platform CCD'
_diffrn_measurement_method 'area detector, omega scans per phi'
_diffrn_radiation_monochromator graphite
_diffrn_radiation_source 'normal-focus sealed tube'
_diffrn_radiation_type MoK\a
_diffrn_radiation_wavelength 0.71073
_diffrn_reflns_av_R_equivalents 0.0349
_diffrn_reflns_av_sigmaI/netI 0.0398
_diffrn_reflns_limit_h_max 18
_diffrn_reflns_limit_h_min -18
_diffrn_reflns_limit_k_max 19
_diffrn_reflns_limit_k_min -19
_diffrn_reflns_limit_l_max 20
_diffrn_reflns_limit_l_min -20
_diffrn_reflns_number 38903
_diffrn_reflns_theta_full 25.08
_diffrn_reflns_theta_max 25.08
_diffrn_reflns_theta_min 1.29
_exptl_absorpt_coefficient_mu 0.428
_exptl_absorpt_correction_T_max 0.94
_exptl_absorpt_correction_T_min 0.820337
_exptl_absorpt_correction_type multi-scan
_exptl_absorpt_process_details 'SADABS, R. Blessing, 1995'
_exptl_crystal_colour yellow
_exptl_crystal_density_diffrn 1.463
_exptl_crystal_density_method 'not measured'
_exptl_crystal_description plate
_exptl_crystal_F_000 1736
_exptl_crystal_size_max 0.45
_exptl_crystal_size_mid 0.25
_exptl_crystal_size_min 0.15
_refine_diff_density_max 0.426
_refine_diff_density_min -0.399
_refine_diff_density_rms 0.052
_refine_ls_extinction_method none
_refine_ls_goodness_of_fit_ref 1.015
_refine_ls_hydrogen_treatment riding
_refine_ls_matrix_type full
_refine_ls_number_parameters 1089
_refine_ls_number_reflns 13776
_refine_ls_number_restraints 0
_refine_ls_restrained_S_all 1.015
_refine_ls_R_factor_all 0.0578
_refine_ls_R_factor_gt 0.0380
_refine_ls_shift/su_max 0.001
_refine_ls_shift/su_mean 0.000
_refine_ls_structure_factor_coef Fsqd
_refine_ls_weighting_details 'calc w=1/[\s^2^(Fo^2^)+(0.0461P)^2^+2.9848P] where P=(Fo^2^+2Fc^2^)/3'
_refine_ls_weighting_scheme calc
_refine_ls_wR_factor_gt 0.0920
_refine_ls_wR_factor_ref 0.1052
_reflns_number_gt 10660
_reflns_number_total 13776
_reflns_threshold_expression >2sigma(I)
_cod_data_source_file ja103112m_si_004.cif
_cod_data_source_block 08104a
_cod_original_cell_volume 3889.9(9)
_cod_database_code 4103191

loop_
_symmetry_equiv_pos_as_xyz
'x, y, z'
'-x, -y, -z'

loop_
_atom_site_label
_atom_site_type_symbol
_atom_site_fract_x
_atom_site_fract_y
_atom_site_fract_z
_atom_site_U_iso_or_equiv
_atom_site_adp_type
_atom_site_occupancy
_atom_site_symmetry_multiplicity
_atom_site_calc_flag
_atom_site_refinement_flags
Cu1 Cu 0.907966(19) 0.203571(17) 0.140597(17) 0.02111(8) Uani 1 1 d .
P1 P 0.91994(4) 0.33368(4) 0.11229(4) 0.02392(14) Uani 1 1 d .
P2 P 0.79391(4) 0.16285(4) 0.19013(4) 0.02213(14) Uani 1 1 d .
O1 O 0.82620(11) 0.34818(9) 0.23395(10) 0.0223(3) Uani 1 1 d .
N1 N 1.04541(13) 0.19519(12) 0.20932(12) 0.0222(4) Uani 1 1 d .
N2 N 0.94459(15) 0.13539(12) 0.03877(12) 0.0272(5) Uani 1 1 d .
C1 C 1.09467(17) 0.22606(15) 0.29395(15) 0.0262(5) Uani 1 1 d .
C2 C 1.18764(18) 0.21646(16) 0.33036(18) 0.0350(6) Uani 1 1 d .
H2A H 1.2200 0.2366 0.3910 0.042 Uiso 1 1 calc R
C3 C 1.23151(19) 0.17837(17) 0.2790(2) 0.0404(7) Uani 1 1 d .
H3A H 1.2943 0.1715 0.3037 0.048 Uiso 1 1 calc R
C4 C 1.18371(18) 0.14929(16) 0.18949(19) 0.0352(6) Uani 1 1 d .
C5 C 1.08942(17) 0.15743(14) 0.15748(16) 0.0261(5) Uani 1 1 d .
C6 C 1.2270(2) 0.11423(18) 0.1303(2) 0.0479(8) Uani 1 1 d .
H6A H 1.2906 0.1083 0.1517 0.058 Uiso 1 1 calc R
C7 C 1.1787(2) 0.08970(19) 0.0450(2) 0.0518(9) Uani 1 1 d .
H7A H 1.2092 0.0677 0.0068 0.062 Uiso 1 1 calc R
C8 C 1.03669(18) 0.12847(15) 0.06670(16) 0.0293(6) Uani 1 1 d .
C9 C 1.0824(2) 0.09605(17) 0.01032(19) 0.0410(7) Uani 1 1 d .
C10 C 1.0285(3) 0.07173(19) -0.0784(2) 0.0531(9) Uani 1 1 d .
H10A H 1.0559 0.0492 -0.1191 0.064 Uiso 1 1 calc R
C11 C 0.9379(3) 0.08037(18) -0.10594(18) 0.0490(8) Uani 1 1 d .
H11A H 0.9021 0.0648 -0.1659 0.059 Uiso 1 1 calc R
C12 C 0.8964(2) 0.11236(16) -0.04605(16) 0.0364(6) Uani 1 1 d .
C13 C 1.04760(19) 0.27221(17) 0.34851(16) 0.0348(6) Uani 1 1 d .
H13A H 0.9933 0.2331 0.3476 0.052 Uiso 1 1 calc R
H13B H 1.0261 0.3187 0.3260 0.052 Uiso 1 1 calc R
H13C H 1.0924 0.2952 0.4079 0.052 Uiso 1 1 calc R
C14 C 0.7972(2) 0.12284(19) -0.07623(18) 0.0471(8) Uani 1 1 d .
H14A H 0.7756 0.1341 -0.0273 0.071 Uiso 1 1 calc R
H14B H 0.7570 0.0708 -0.1195 0.071 Uiso 1 1 calc R
H14C H 0.7934 0.1705 -0.1018 0.071 Uiso 1 1 calc R
C15 C 0.94578(17) 0.42613(14) 0.20365(15) 0.0257(5) Uani 1 1 d .
C16 C 0.89394(16) 0.42233(14) 0.25687(15) 0.0233(5) Uani 1 1 d .
C17 C 0.90560(16) 0.48677(15) 0.32916(15) 0.0252(5) Uani 1 1 d .
C18 C 0.97397(18) 0.55917(16) 0.34856(17) 0.0336(6) Uani 1 1 d .
H18A H 0.9850 0.6044 0.3982 0.040 Uiso 1 1 calc R
C19 C 1.0264(2) 0.56632(17) 0.29637(18) 0.0395(7) Uani 1 1 d .
H19A H 1.0722 0.6167 0.3102 0.047 Uiso 1 1 calc R
C20 C 1.01286(19) 0.50099(16) 0.22449(17) 0.0349(6) Uani 1 1 d .
H20A H 1.0491 0.5068 0.1891 0.042 Uiso 1 1 calc R
C21 C 0.79921(15) 0.23348(14) 0.29174(15) 0.0226(5) Uani 1 1 d .
C22 C 0.81767(15) 0.32128(15) 0.30338(15) 0.0224(5) Uani 1 1 d .
C23 C 0.82731(15) 0.38065(15) 0.37916(15) 0.0233(5) Uani 1 1 d .
C24 C 0.81984(16) 0.35012(16) 0.44693(15) 0.0273(5) Uani 1 1 d .
H24A H 0.8270 0.3889 0.5000 0.033 Uiso 1 1 calc R
C25 C 0.80193(17) 0.26359(17) 0.43807(16) 0.0308(6) Uani 1 1 d .
H25A H 0.7970 0.2437 0.4851 0.037 Uiso 1 1 calc R
C26 C 0.79115(16) 0.20598(16) 0.36137(16) 0.0275(5) Uani 1 1 d .
H26A H 0.7781 0.1469 0.3561 0.033 Uiso 1 1 calc R
C27 C 0.83956(17) 0.47357(15) 0.37826(15) 0.0265(5) Uani 1 1 d .
C28 C 0.74263(17) 0.48829(16) 0.32697(17) 0.0319(6) Uani 1 1 d .
H28A H 0.7197 0.4508 0.2681 0.048 Uiso 1 1 calc R
H28B H 0.7490 0.5475 0.3251 0.048 Uiso 1 1 calc R
H28C H 0.6977 0.4759 0.3551 0.048 Uiso 1 1 calc R
C29 C 0.87537(18) 0.53532(16) 0.46876(16) 0.0320(6) Uani 1 1 d .
H29A H 0.9373 0.5272 0.5022 0.048 Uiso 1 1 calc R
H29B H 0.8307 0.5246 0.4976 0.048 Uiso 1 1 calc R
H29C H 0.8811 0.5937 0.4643 0.048 Uiso 1 1 calc R
C30 C 0.8235(2) 0.35715(16) 0.03078(16) 0.0322(6) Uani 1 1 d .
C31 C 0.8371(3) 0.42461(18) -0.00386(19) 0.0492(8) Uani 1 1 d .
H31A H 0.8983 0.4592 0.0141 0.059 Uiso 1 1 calc R
C32 C 0.7619(3) 0.4413(2) -0.0641(2) 0.0662(11) Uani 1 1 d .
H32A H 0.7714 0.4870 -0.0880 0.079 Uiso 1 1 calc R
C33 C 0.6730(3) 0.3916(3) -0.0896(2) 0.0692(11) Uani 1 1 d .
H33A H 0.6216 0.4029 -0.1316 0.083 Uiso 1 1 calc R
C34 C 0.6579(3) 0.3257(2) -0.0551(2) 0.0647(10) Uani 1 1 d .
H34A H 0.5963 0.2922 -0.0722 0.078 Uiso 1 1 calc R
C35 C 0.7341(2) 0.30866(19) 0.00543(19) 0.0456(7) Uani 1 1 d .
H35A H 0.7242 0.2631 0.0294 0.055 Uiso 1 1 calc R
C36 C 1.02222(19) 0.34439(15) 0.07960(17) 0.0326(6) Uani 1 1 d .
C37 C 1.0134(2) 0.32429(17) -0.00674(19) 0.0445(7) Uani 1 1 d .
H37A H 0.9539 0.3178 -0.0505 0.053 Uiso 1 1 calc R
C38 C 1.0930(3) 0.3136(2) -0.0287(2) 0.0620(10) Uani 1 1 d .
H38A H 1.0874 0.3002 -0.0875 0.074 Uiso 1 1 calc R
C39 C 1.1791(3) 0.3224(2) 0.0343(3) 0.0653(10) Uani 1 1 d .
H39A H 1.2323 0.3141 0.0186 0.078 Uiso 1 1 calc R
C40 C 1.1888(2) 0.3430(2) 0.1193(2) 0.0545(9) Uani 1 1 d .
H40A H 1.2485 0.3494 0.1626 0.065 Uiso 1 1 calc R
C41 C 1.11088(19) 0.35437(17) 0.1419(2) 0.0395(7) Uani 1 1 d .
H41A H 1.1181 0.3693 0.2011 0.047 Uiso 1 1 calc R
C42 C 0.67247(17) 0.15173(15) 0.11799(16) 0.0292(6) Uani 1 1 d .
C43 C 0.61309(18) 0.20352(18) 0.1370(2) 0.0416(7) Uani 1 1 d .
H43A H 0.6332 0.2446 0.1913 0.050 Uiso 1 1 calc R
C44 C 0.5243(2) 0.1952(2) 0.0765(2) 0.0595(10) Uani 1 1 d .
H44A H 0.4839 0.2308 0.0898 0.071 Uiso 1 1 calc R
C45 C 0.4940(2) 0.1361(2) -0.0025(2) 0.0624(10) Uani 1 1 d .
H45A H 0.4333 0.1314 -0.0438 0.075 Uiso 1 1 calc R
C46 C 0.5520(2) 0.0839(2) -0.0214(2) 0.0530(8) Uani 1 1 d .
H46A H 0.5311 0.0426 -0.0757 0.064 Uiso 1 1 calc R
C47 C 0.64044(19) 0.09108(17) 0.03829(18) 0.0385(7) Uani 1 1 d .
H47A H 0.6798 0.0544 0.0249 0.046 Uiso 1 1 calc R
C48 C 0.79201(17) 0.06071(14) 0.21510(15) 0.0239(5) Uani 1 1 d .
C49 C 0.71030(18) 0.00903(16) 0.21040(17) 0.0343(6) Uani 1 1 d .
H49A H 0.6515 0.0255 0.1914 0.041 Uiso 1 1 calc R
C50 C 0.7139(2) -0.06602(17) 0.23310(19) 0.0409(7) Uani 1 1 d .
H50A H 0.6576 -0.1010 0.2293 0.049 Uiso 1 1 calc R
C51 C 0.7990(2) -0.09036(16) 0.26134(17) 0.0368(6) Uani 1 1 d .
H51A H 0.8012 -0.1420 0.2770 0.044 Uiso 1 1 calc R
C52 C 0.88120(19) -0.03948(16) 0.26677(16) 0.0314(6) Uani 1 1 d .
H52A H 0.9399 -0.0559 0.2865 0.038 Uiso 1 1 calc R
C53 C 0.87724(17) 0.03545(15) 0.24331(15) 0.0260(5) Uani 1 1 d .
H53A H 0.9335 0.0700 0.2465 0.031 Uiso 1 1 calc R
C54 C 0.40261(15) 0.33667(15) 0.69351(15) 0.0227(5) Uani 1 1 d .
C55 C 0.35978(17) 0.31374(16) 0.74899(15) 0.0280(5) Uani 1 1 d .
H55A H 0.3260 0.2570 0.7344 0.034 Uiso 1 1 calc R
C56 C 0.36445(19) 0.37022(16) 0.82461(16) 0.0327(6) Uani 1 1 d .
C57 C 0.41698(18) 0.45233(16) 0.85066(16) 0.0317(6) Uani 1 1 d .
H57A H 0.4212 0.4912 0.9026 0.038 Uiso 1 1 calc R
C58 C 0.46306(17) 0.47576(15) 0.79866(16) 0.0287(6) Uani 1 1 d .
C59 C 0.45527(16) 0.42006(15) 0.72155(15) 0.0256(5) Uani 1 1 d .
H59A H 0.4866 0.4390 0.6867 0.031 Uiso 1 1 calc R
C60 C 0.3116(3) 0.3414(2) 0.87704(19) 0.0497(8) Uani 1 1 d .
F1 F 0.34773(18) 0.28428(13) 0.91431(13) 0.0754(6) Uani 1 1 d .
F2 F 0.22166(15) 0.30382(15) 0.82912(13) 0.0775(7) Uani 1 1 d .
F3 F 0.30938(16) 0.40447(12) 0.93958(12) 0.0720(6) Uani 1 1 d .
C61 C 0.52071(19) 0.56348(17) 0.82554(18) 0.0384(7) Uani 1 1 d .
F4 F 0.4861(3) 0.61175(17) 0.7788(2) 0.0592(10) Uani 0.731(6) 1 d P
F5 F 0.6035(2) 0.5629(2) 0.8196(5) 0.115(2) Uani 0.731(6) 1 d P
F6 F 0.5363(6) 0.6037(3) 0.9065(2) 0.107(2) Uani 0.731(6) 1 d P
F4' F 0.5764(7) 0.5941(7) 0.9002(8) 0.0592(10) Uani 0.269(6) 1 d P
F5' F 0.4624(7) 0.6193(6) 0.8152(14) 0.115(2) Uani 0.269(6) 1 d P
F6' F 0.5795(12) 0.5773(8) 0.7837(6) 0.107(2) Uani 0.269(6) 1 d P
C62 C 0.48649(16) 0.21958(14) 0.64453(14) 0.0225(5) Uani 1 1 d .
C63 C 0.58014(16) 0.26283(15) 0.66786(15) 0.0251(5) Uani 1 1 d .
H63A H 0.5913 0.3182 0.6610 0.030 Uiso 1 1 calc R
C64 C 0.65666(17) 0.22763(16) 0.70045(15) 0.0272(5) Uani 1 1 d .
C65 C 0.64349(17) 0.14738(16) 0.71208(15) 0.0286(6) Uani 1 1 d .
H65A H 0.6959 0.1229 0.7340 0.034 Uiso 1 1 calc R
C66 C 0.55206(17) 0.10349(16) 0.69100(16) 0.0286(5) Uani 1 1 d .
C67 C 0.47530(17) 0.13958(15) 0.65837(15) 0.0270(5) Uani 1 1 d .
H67A H 0.4134 0.1085 0.6452 0.032 Uiso 1 1 calc R
C68 C 0.75438(18) 0.27462(18) 0.71905(18) 0.0361(6) Uani 1 1 d .
F7 F 0.78093(13) 0.25593(13) 0.65150(13) 0.0715(6) Uani 1 1 d .
F8 F 0.76467(12) 0.35797(11) 0.74003(14) 0.0627(5) Uani 1 1 d .
F9 F 0.81889(13) 0.25756(17) 0.78226(16) 0.0969(9) Uani 1 1 d .
C69 C 0.5353(2) 0.01537(18) 0.6986(2) 0.0424(7) Uani 1 1 d .
F10 F 0.6066(3) -0.0012(2) 0.7560(3) 0.0962(18) Uani 0.718(3) 1 d P
F11 F 0.5325(4) -0.04100(17) 0.6246(3) 0.0888(11) Uani 0.718(3) 1 d P
F12 F 0.4595(3) -0.0107(2) 0.7083(4) 0.0816(15) Uani 0.718(3) 1 d P
F10' F 0.4512(8) -0.0267(6) 0.6545(8) 0.0962(18) Uani 0.282(3) 1 d P
F11' F 0.5317(10) 0.0223(5) 0.7841(6) 0.0888(11) Uani 0.282(3) 1 d P
F12' F 0.5918(8) -0.0257(7) 0.6984(12) 0.0816(15) Uani 0.282(3) 1 d P
C70 C 0.41557(15) 0.30798(14) 0.53277(15) 0.0227(5) Uani 1 1 d .
C71 C 0.37517(15) 0.37512(15) 0.51103(15) 0.0230(5) Uani 1 1 d .
H71A H 0.3406 0.4006 0.5435 0.028 Uiso 1 1 calc R
C72 C 0.38402(16) 0.40582(15) 0.44322(15) 0.0252(5) Uani 1 1 d .
C73 C 0.43352(17) 0.36994(15) 0.39436(16) 0.0282(5) Uani 1 1 d .
H73A H 0.4400 0.3909 0.3484 0.034 Uiso 1 1 calc R
C74 C 0.47358(16) 0.30261(15) 0.41390(15) 0.0260(5) Uani 1 1 d .
C75 C 0.46432(16) 0.27271(15) 0.48119(15) 0.0251(5) Uani 1 1 d .
H75A H 0.4921 0.2264 0.4930 0.030 Uiso 1 1 calc R
C76 C 0.33600(18) 0.47509(17) 0.42054(17) 0.0326(6) Uani 1 1 d .
F13 F 0.33632(11) 0.53292(9) 0.48897(10) 0.0425(4) Uani 1 1 d .
F14 F 0.24405(11) 0.44503(11) 0.37117(11) 0.0500(4) Uani 1 1 d .
F15 F 0.37409(13) 0.51729(12) 0.37698(13) 0.0595(5) Uani 1 1 d .
C77 C 0.52534(19) 0.26242(17) 0.35992(18) 0.0353(6) Uani 1 1 d .
F16 F 0.57346(14) 0.20850(11) 0.39315(13) 0.0582(5) Uani 1 1 d .
F17 F 0.58802(11) 0.31897(10) 0.34944(10) 0.0406(4) Uani 1 1 d .
F18 F 0.46704(12) 0.21912(13) 0.28028(12) 0.0661(6) Uani 1 1 d .
C78 C 0.29724(16) 0.19865(14) 0.55938(14) 0.0220(5) Uani 1 1 d .
C79 C 0.28997(17) 0.12148(15) 0.50106(15) 0.0267(5) Uani 1 1 d .
H79A H 0.3452 0.1087 0.4915 0.032 Uiso 1 1 calc R
C80 C 0.20488(17) 0.06283(16) 0.45662(16) 0.0298(6) Uani 1 1 d .
C81 C 0.12264(17) 0.07911(16) 0.46832(16) 0.0291(6) Uani 1 1 d .
H81A H 0.0647 0.0388 0.4390 0.035 Uiso 1 1 calc R
C82 C 0.12716(16) 0.15562(15) 0.52391(16) 0.0263(5) Uani 1 1 d .
C83 C 0.21262(16) 0.21428(15) 0.56759(15) 0.0238(5) Uani 1 1 d .
H83A H 0.2132 0.2668 0.6043 0.029 Uiso 1 1 calc R
C84 C 0.2036(2) -0.01806(19) 0.3958(2) 0.0433(7) Uani 1 1 d .
F19 F 0.2274(2) -0.00392(14) 0.32862(17) 0.0651(7) Uani 0.864(3) 1 d P
F20 F 0.12143(19) -0.07061(18) 0.3594(3) 0.0937(13) Uani 0.864(3) 1 d P
F21 F 0.2657(2) -0.05976(16) 0.43000(16) 0.0769(10) Uani 0.864(3) 1 d P
F19' F 0.1924(15) -0.0813(9) 0.4389(10) 0.0651(7) Uani 0.136(3) 1 d P
F20' F 0.2738(14) -0.0204(13) 0.382(2) 0.0937(13) Uani 0.136(3) 1 d P
F21' F 0.1293(19) -0.0370(12) 0.3318(12) 0.0769(10) Uani 0.136(3) 1 d P
C85 C 0.04045(17) 0.17480(16) 0.53985(18) 0.0322(6) Uani 1 1 d .
F22 F 0.02364(17) 0.24888(15) 0.52883(18) 0.0451(6) Uani 0.920(5) 1 d P
F23 F 0.04564(19) 0.1787(3) 0.6201(2) 0.0790(13) Uani 0.920(5) 1 d P
F24 F -0.03794(15) 0.11885(15) 0.4884(3) 0.0758(11) Uani 0.920(5) 1 d P
F22' F 0.0100(19) 0.1256(16) 0.570(2) 0.0451(6) Uani 0.080(5) 1 d P
F23' F -0.027(3) 0.143(3) 0.465(2) 0.0790(13) Uani 0.080(5) 1 d P
F24' F 0.045(2) 0.254(2) 0.570(3) 0.0758(11) Uani 0.080(5) 1 d P
B1 B 0.39979(18) 0.26658(17) 0.60784(17) 0.0226(6) Uani 1 1 d .

loop_
_atom_site_aniso_label
_atom_site_aniso_U_11
_atom_site_aniso_U_22
_atom_site_aniso_U_33
_atom_site_aniso_U_23
_atom_site_aniso_U_13
_atom_site_aniso_U_12
Cu1 0.02300(16) 0.01981(15) 0.01873(15) 0.00452(11) 0.00629(12) 0.00276(11)
P1 0.0304(3) 0.0203(3) 0.0213(3) 0.0061(2) 0.0103(3) 0.0029(3)
P2 0.0220(3) 0.0178(3) 0.0250(3) 0.0052(2) 0.0076(3) 0.0020(2)
O1 0.0243(8) 0.0187(8) 0.0223(8) 0.0047(7) 0.0080(7) 0.0014(7)
N1 0.0222(10) 0.0188(10) 0.0241(10) 0.0062(8) 0.0074(8) 0.0008(8)
N2 0.0379(12) 0.0200(10) 0.0209(10) 0.0038(8) 0.0101(9) 0.0010(9)
C1 0.0265(13) 0.0231(12) 0.0242(13) 0.0071(10) 0.0046(10) -0.0006(10)
C2 0.0273(14) 0.0302(14) 0.0365(15) 0.0095(12) -0.0005(12) -0.0020(11)
C3 0.0226(14) 0.0345(15) 0.0568(19) 0.0136(14) 0.0046(13) 0.0041(12)
C4 0.0268(14) 0.0269(14) 0.0556(18) 0.0133(13) 0.0192(13) 0.0036(11)
C5 0.0277(13) 0.0188(12) 0.0338(14) 0.0069(10) 0.0145(11) 0.0030(10)
C6 0.0372(17) 0.0361(16) 0.081(2) 0.0139(16) 0.0355(17) 0.0113(13)
C7 0.061(2) 0.0377(17) 0.078(2) 0.0114(16) 0.054(2) 0.0134(15)
C8 0.0380(15) 0.0204(12) 0.0325(14) 0.0050(11) 0.0191(12) 0.0030(11)
C9 0.0569(19) 0.0269(14) 0.0472(18) 0.0050(13) 0.0345(15) 0.0044(13)
C10 0.091(3) 0.0358(17) 0.0440(18) 0.0021(14) 0.0474(19) 0.0058(17)
C11 0.084(3) 0.0338(16) 0.0256(15) 0.0007(12) 0.0239(16) 0.0009(16)
C12 0.0591(19) 0.0226(13) 0.0227(13) 0.0034(11) 0.0130(13) 0.0008(12)
C13 0.0361(15) 0.0392(15) 0.0203(13) 0.0014(11) 0.0046(11) 0.0042(12)
C14 0.060(2) 0.0395(17) 0.0249(14) 0.0047(12) -0.0017(14) 0.0037(14)
C15 0.0319(13) 0.0198(12) 0.0249(12) 0.0057(10) 0.0108(11) 0.0032(10)
C16 0.0216(12) 0.0187(12) 0.0256(12) 0.0053(10) 0.0045(10) 0.0013(9)
C17 0.0243(13) 0.0225(12) 0.0258(12) 0.0045(10) 0.0064(10) 0.0055(10)
C18 0.0335(15) 0.0249(13) 0.0349(15) -0.0017(11) 0.0116(12) -0.0006(11)
C19 0.0419(16) 0.0246(14) 0.0448(16) 0.0003(12) 0.0185(14) -0.0091(12)
C20 0.0423(16) 0.0268(14) 0.0375(15) 0.0066(12) 0.0216(13) -0.0013(12)
C21 0.0176(11) 0.0227(12) 0.0265(12) 0.0054(10) 0.0076(10) 0.0034(9)
C22 0.0159(11) 0.0273(13) 0.0244(12) 0.0075(10) 0.0071(10) 0.0057(10)
C23 0.0152(11) 0.0262(13) 0.0266(12) 0.0036(10) 0.0070(10) 0.0053(10)
C24 0.0220(12) 0.0337(14) 0.0244(13) 0.0039(11) 0.0082(10) 0.0072(10)
C25 0.0277(13) 0.0429(16) 0.0299(14) 0.0165(12) 0.0147(11) 0.0126(12)
C26 0.0227(12) 0.0265(13) 0.0367(14) 0.0106(11) 0.0134(11) 0.0068(10)
C27 0.0236(13) 0.0257(13) 0.0280(13) 0.0025(10) 0.0095(11) 0.0056(10)
C28 0.0274(13) 0.0257(13) 0.0412(15) 0.0065(11) 0.0105(12) 0.0100(11)
C29 0.0315(14) 0.0318(14) 0.0309(14) -0.0001(11) 0.0150(12) 0.0054(11)
C30 0.0474(17) 0.0245(13) 0.0221(13) 0.0044(10) 0.0082(12) 0.0132(12)
C31 0.079(2) 0.0285(15) 0.0373(16) 0.0124(13) 0.0135(16) 0.0161(15)
C32 0.111(3) 0.044(2) 0.050(2) 0.0249(17) 0.020(2) 0.039(2)
C33 0.091(3) 0.068(3) 0.044(2) 0.0187(18) 0.002(2) 0.051(2)
C34 0.053(2) 0.065(2) 0.062(2) 0.0174(19) -0.0025(17) 0.0241(18)
C35 0.0453(18) 0.0427(17) 0.0446(17) 0.0172(14) 0.0042(14) 0.0168(14)
C36 0.0464(16) 0.0212(13) 0.0379(15) 0.0093(11) 0.0265(13) 0.0020(11)
C37 0.062(2) 0.0348(16) 0.0408(17) 0.0067(13) 0.0307(15) -0.0011(14)
C38 0.093(3) 0.048(2) 0.062(2) 0.0084(17) 0.060(2) 0.0023(19)
C39 0.061(2) 0.054(2) 0.097(3) 0.019(2) 0.055(2) 0.0003(18)
C40 0.0424(18) 0.0462(19) 0.084(3) 0.0230(18) 0.0352(18) -0.0012(14)
C41 0.0370(16) 0.0330(15) 0.0522(18) 0.0147(13) 0.0224(14) -0.0016(12)
C42 0.0232(13) 0.0227(13) 0.0363(14) 0.0094(11) 0.0046(11) -0.0001(10)
C43 0.0264(14) 0.0342(15) 0.0499(18) 0.0010(13) 0.0025(13) 0.0047(12)
C44 0.0322(17) 0.0437(19) 0.078(2) 0.0009(17) -0.0042(16) 0.0126(14)
C45 0.0360(18) 0.0449(19) 0.073(2) 0.0094(18) -0.0169(17) 0.0011(15)
C46 0.0451(19) 0.0407(18) 0.0456(18) 0.0000(14) -0.0077(15) -0.0031(15)
C47 0.0317(15) 0.0285(14) 0.0434(16) 0.0038(12) 0.0038(13) 0.0009(12)
C48 0.0264(13) 0.0198(12) 0.0246(12) 0.0045(10) 0.0102(10) 0.0022(10)
C49 0.0289(14) 0.0304(14) 0.0447(16) 0.0163(12) 0.0114(12) 0.0040(11)
C50 0.0339(15) 0.0336(15) 0.0572(19) 0.0209(14) 0.0163(14) -0.0006(12)
C51 0.0467(17) 0.0228(13) 0.0408(16) 0.0144(12) 0.0132(13) 0.0037(12)
C52 0.0336(14) 0.0283(14) 0.0335(14) 0.0110(11) 0.0109(12) 0.0092(11)
C53 0.0282(13) 0.0218(12) 0.0279(13) 0.0059(10) 0.0118(11) 0.0022(10)
C54 0.0173(11) 0.0255(12) 0.0250(12) 0.0093(10) 0.0050(10) 0.0061(10)
C55 0.0310(14) 0.0242(13) 0.0274(13) 0.0073(10) 0.0095(11) 0.0036(10)
C56 0.0375(15) 0.0319(14) 0.0280(13) 0.0079(11) 0.0113(12) 0.0064(12)
C57 0.0358(15) 0.0302(14) 0.0231(13) 0.0030(11) 0.0049(11) 0.0092(11)
C58 0.0248(13) 0.0233(13) 0.0286(13) 0.0067(11) -0.0018(11) 0.0035(10)
C59 0.0201(12) 0.0272(13) 0.0267(13) 0.0102(10) 0.0030(10) 0.0047(10)
C60 0.070(2) 0.0447(18) 0.0367(17) 0.0036(14) 0.0304(16) 0.0032(16)
F1 0.130(2) 0.0613(13) 0.0614(13) 0.0338(11) 0.0561(13) 0.0231(13)
F2 0.0697(14) 0.0983(16) 0.0620(13) 0.0054(12) 0.0449(12) -0.0181(12)
F3 0.1152(18) 0.0549(12) 0.0580(12) 0.0010(10) 0.0615(13) 0.0052(11)
C61 0.0349(16) 0.0332(15) 0.0328(15) 0.0063(12) -0.0024(13) 0.0002(12)
F4 0.0508(19) 0.0399(14) 0.0674(19) 0.0333(14) -0.0117(13) -0.0051(13)
F5 0.0360(18) 0.0404(17) 0.250(6) 0.014(3) 0.049(3) -0.0087(13)
F6 0.182(5) 0.062(2) 0.0318(14) -0.0189(13) 0.034(2) -0.066(3)
F4' 0.0508(19) 0.0399(14) 0.0674(19) 0.0333(14) -0.0117(13) -0.0051(13)
F5' 0.0360(18) 0.0404(17) 0.250(6) 0.014(3) 0.049(3) -0.0087(13)
F6' 0.182(5) 0.062(2) 0.0318(14) -0.0189(13) 0.034(2) -0.066(3)
C62 0.0231(12) 0.0237(12) 0.0214(12) 0.0062(10) 0.0089(10) 0.0047(10)
C63 0.0252(13) 0.0250(13) 0.0260(12) 0.0073(10) 0.0095(10) 0.0063(10)
C64 0.0225(12) 0.0345(14) 0.0235(12) 0.0062(11) 0.0080(10) 0.0065(11)
C65 0.0253(13) 0.0348(14) 0.0262(13) 0.0086(11) 0.0072(11) 0.0130(11)
C66 0.0301(14) 0.0281(13) 0.0291(13) 0.0099(11) 0.0102(11) 0.0090(11)
C67 0.0221(12) 0.0293(13) 0.0292(13) 0.0093(11) 0.0082(10) 0.0045(10)
C68 0.0232(13) 0.0433(17) 0.0385(15) 0.0096(13) 0.0080(12) 0.0064(12)
F7 0.0534(12) 0.0756(14) 0.0752(14) -0.0143(11) 0.0454(11) -0.0191(10)
F8 0.0362(10) 0.0418(10) 0.0955(15) -0.0065(10) 0.0270(10) -0.0070(8)
F9 0.0250(10) 0.136(2) 0.123(2) 0.0899(18) -0.0099(11) -0.0053(11)
C69 0.0352(16) 0.0385(16) 0.0546(19) 0.0212(15) 0.0098(15) 0.0139(13)
F10 0.073(2) 0.0496(19) 0.124(3) 0.054(2) -0.036(2) -0.0004(16)
F11 0.156(3) 0.0336(15) 0.085(2) 0.0103(15) 0.063(3) 0.0051(18)
F12 0.069(2) 0.059(2) 0.180(5) 0.080(3) 0.088(3) 0.0378(19)
F10' 0.073(2) 0.0496(19) 0.124(3) 0.054(2) -0.036(2) -0.0004(16)
F11' 0.156(3) 0.0336(15) 0.085(2) 0.0103(15) 0.063(3) 0.0051(18)
F12' 0.069(2) 0.059(2) 0.180(5) 0.080(3) 0.088(3) 0.0378(19)
C70 0.0162(11) 0.0224(12) 0.0260(12) 0.0057(10) 0.0050(10) 0.0009(9)
C71 0.0161(11) 0.0266(13) 0.0242(12) 0.0054(10) 0.0068(10) 0.0015(10)
C72 0.0198(12) 0.0259(13) 0.0284(13) 0.0085(10) 0.0071(10) 0.0017(10)
C73 0.0263(13) 0.0304(14) 0.0301(13) 0.0114(11) 0.0123(11) 0.0015(11)
C74 0.0216(12) 0.0263(13) 0.0300(13) 0.0065(10) 0.0111(10) 0.0019(10)
C75 0.0204(12) 0.0245(13) 0.0308(13) 0.0081(10) 0.0098(10) 0.0037(10)
C76 0.0310(14) 0.0359(15) 0.0373(15) 0.0166(12) 0.0159(12) 0.0084(12)
F13 0.0485(10) 0.0324(9) 0.0508(10) 0.0136(8) 0.0184(8) 0.0178(7)
F14 0.0361(9) 0.0499(10) 0.0524(10) 0.0155(8) -0.0027(8) 0.0151(8)
F15 0.0756(13) 0.0607(12) 0.0901(14) 0.0574(11) 0.0593(12) 0.0389(10)
C77 0.0348(15) 0.0354(15) 0.0407(16) 0.0101(13) 0.0215(13) 0.0046(12)
F16 0.0777(13) 0.0543(11) 0.0882(14) 0.0409(10) 0.0653(12) 0.0415(10)
F17 0.0390(9) 0.0432(9) 0.0530(10) 0.0183(8) 0.0311(8) 0.0075(7)
F18 0.0440(10) 0.0818(14) 0.0516(11) -0.0237(10) 0.0253(9) -0.0067(10)
C78 0.0224(12) 0.0237(12) 0.0221(12) 0.0103(10) 0.0081(10) 0.0058(10)
C79 0.0217(12) 0.0310(14) 0.0288(13) 0.0087(11) 0.0101(10) 0.0066(10)
C80 0.0268(13) 0.0278(13) 0.0319(14) 0.0052(11) 0.0101(11) 0.0028(11)
C81 0.0211(12) 0.0279(13) 0.0346(14) 0.0084(11) 0.0069(11) 0.0009(10)
C82 0.0224(12) 0.0275(13) 0.0323(13) 0.0132(11) 0.0105(11) 0.0068(10)
C83 0.0241(12) 0.0227(12) 0.0265(13) 0.0103(10) 0.0087(10) 0.0065(10)
C84 0.0290(15) 0.0412(17) 0.0503(19) -0.0021(14) 0.0141(14) 0.0011(13)
F19 0.0960(19) 0.0540(14) 0.0528(15) 0.0023(11) 0.0415(15) 0.0250(13)
F20 0.0522(14) 0.0530(17) 0.138(3) -0.0499(18) 0.0475(18) -0.0227(14)
F21 0.116(2) 0.0475(14) 0.0572(15) 0.0029(12) 0.0134(15) 0.0486(15)
F19' 0.0960(19) 0.0540(14) 0.0528(15) 0.0023(11) 0.0415(15) 0.0250(13)
F20' 0.0522(14) 0.0530(17) 0.138(3) -0.0499(18) 0.0475(18) -0.0227(14)
F21' 0.116(2) 0.0475(14) 0.0572(15) 0.0029(12) 0.0134(15) 0.0486(15)
C85 0.0231(13) 0.0317(15) 0.0425(16) 0.0153(12) 0.0095(12) 0.0051(11)
F22 0.0416(13) 0.0379(11) 0.0733(16) 0.0241(12) 0.0327(12) 0.0216(9)
F23 0.0580(15) 0.168(4) 0.0674(19) 0.079(2) 0.0486(15) 0.070(2)
F24 0.0218(10) 0.0458(14) 0.133(3) -0.0186(14) 0.0253(14) -0.0045(9)
F22' 0.0416(13) 0.0379(11) 0.0733(16) 0.0241(12) 0.0327(12) 0.0216(9)
F23' 0.0580(15) 0.168(4) 0.0674(19) 0.079(2) 0.0486(15) 0.070(2)
F24' 0.0218(10) 0.0458(14) 0.133(3) -0.0186(14) 0.0253(14) -0.0045(9)
B1 0.0202(13) 0.0232(14) 0.0264(14) 0.0080(11) 0.0097(11) 0.0058(11)

loop_
_atom_type_symbol
_atom_type_description
_atom_type_scat_dispersion_real
_atom_type_scat_dispersion_imag
_atom_type_scat_source
C C 0.0033 0.0016 'International Tables Vol C Tables 4.2.6.8 and 6.1.1.4'
H H 0.0000 0.0000 'International Tables Vol C Tables 4.2.6.8 and 6.1.1.4'
B B 0.0013 0.0007 'International Tables Vol C Tables 4.2.6.8 and 6.1.1.4'
N N 0.0061 0.0033 'International Tables Vol C Tables 4.2.6.8 and 6.1.1.4'
O O 0.0106 0.0060 'International Tables Vol C Tables 4.2.6.8 and 6.1.1.4'
F F 0.0171 0.0103 'International Tables Vol C Tables 4.2.6.8 and 6.1.1.4'
P P 0.1023 0.0942 'International Tables Vol C Tables 4.2.6.8 and 6.1.1.4'
Cu Cu 0.3201 1.2651 'International Tables Vol C Tables 4.2.6.8 and 6.1.1.4'

loop_
_geom_angle_atom_site_label_1
_geom_angle_atom_site_label_2
_geom_angle_atom_site_label_3
_geom_angle
N1 Cu1 N2 79.60(8)
N1 Cu1 P2 117.10(5)
N2 Cu1 P2 129.35(6)
N1 Cu1 P1 106.35(5)
N2 Cu1 P1 98.57(6)
P2 Cu1 P1 118.38(2)
C36 P1 C15 105.10(11)
C36 P1 C30 107.11(13)
C15 P1 C30 101.16(11)
C36 P1 Cu1 104.64(8)
C15 P1 Cu1 116.40(8)
C30 P1 Cu1 121.20(9)
C48 P2 C42 102.98(11)
C48 P2 C21 101.73(11)
C42 P2 C21 103.34(11)
C48 P2 Cu1 115.72(8)
C42 P2 Cu1 115.79(9)
C21 P2 Cu1 115.34(8)
C22 O1 C16 114.27(17)
C1 N1 C5 118.3(2)
C1 N1 Cu1 128.46(16)
C5 N1 Cu1 113.05(15)
C12 N2 C8 118.2(2)
C12 N2 Cu1 129.16(19)
C8 N2 Cu1 111.65(15)
N1 C1 C2 121.7(2)
N1 C1 C13 117.5(2)
C2 C1 C13 120.8(2)
C3 C2 C1 120.1(3)
C3 C2 H2A 119.9
C1 C2 H2A 119.9
C2 C3 C4 119.7(2)
C2 C3 H3A 120.1
C4 C3 H3A 120.1
C3 C4 C5 117.3(2)
C3 C4 C6 123.3(3)
C5 C4 C6 119.4(3)
N1 C5 C4 122.7(2)
N1 C5 C8 117.3(2)
C4 C5 C8 120.0(2)
C7 C6 C4 120.8(3)
C7 C6 H6A 119.6
C4 C6 H6A 119.6
C6 C7 C9 121.3(3)
C6 C7 H7A 119.3
C9 C7 H7A 119.3
N2 C8 C9 123.1(2)
N2 C8 C5 118.0(2)
C9 C8 C5 118.9(2)
C10 C9 C8 116.6(3)
C10 C9 C7 123.8(3)
C8 C9 C7 119.6(3)
C11 C10 C9 120.1(3)
C11 C10 H10A 120.0
C9 C10 H10A 120.0
C10 C11 C12 120.3(3)
C10 C11 H11A 119.9
C12 C11 H11A 119.9
N2 C12 C11 121.7(3)
N2 C12 C14 118.0(2)
C11 C12 C14 120.3(3)
C1 C13 H13A 109.5
C1 C13 H13B 109.5
H13A C13 H13B 109.5
C1 C13 H13C 109.5
H13A C13 H13C 109.5
H13B C13 H13C 109.5
C12 C14 H14A 109.5
C12 C14 H14B 109.5
H14A C14 H14B 109.5
C12 C14 H14C 109.5
H14A C14 H14C 109.5
H14B C14 H14C 109.5
C16 C15 C20 117.1(2)
C16 C15 P1 117.09(17)
C20 C15 P1 125.83(19)
C17 C16 C15 124.2(2)
C17 C16 O1 119.7(2)
C15 C16 O1 116.2(2)
C16 C17 C18 117.0(2)
C16 C17 C27 117.3(2)
C18 C17 C27 125.7(2)
C19 C18 C17 120.8(2)
C19 C18 H18A 119.6
C17 C18 H18A 119.6
C20 C19 C18 120.8(2)
C20 C19 H19A 119.6
C18 C19 H19A 119.6
C19 C20 C15 120.2(2)
C19 C20 H20A 119.9
C15 C20 H20A 119.9
C26 C21 C22 116.7(2)
C26 C21 P2 124.22(18)
C22 C21 P2 118.94(17)
O1 C22 C23 119.9(2)
O1 C22 C21 116.4(2)
C23 C22 C21 123.7(2)
C24 C23 C22 117.3(2)
C24 C23 C27 125.8(2)
C22 C23 C27 116.7(2)
C23 C24 C25 120.7(2)
C23 C24 H24A 119.7
C25 C24 H24A 119.7
C26 C25 C24 120.7(2)
C26 C25 H25A 119.7
C24 C25 H25A 119.7
C25 C26 C21 120.8(2)
C25 C26 H26A 119.6
C21 C26 H26A 119.6
C17 C27 C23 106.81(18)
C17 C27 C29 112.5(2)
C23 C27 C29 112.9(2)
C17 C27 C28 108.1(2)
C23 C27 C28 108.09(19)
C29 C27 C28 108.3(2)
C27 C28 H28A 109.5
C27 C28 H28B 109.5
H28A C28 H28B 109.5
C27 C28 H28C 109.5
H28A C28 H28C 109.5
H28B C28 H28C 109.5
C27 C29 H29A 109.5
C27 C29 H29B 109.5
H29A C29 H29B 109.5
C27 C29 H29C 109.5
H29A C29 H29C 109.5
H29B C29 H29C 109.5
C35 C30 C31 119.2(3)
C35 C30 P1 118.7(2)
C31 C30 P1 122.0(2)
C32 C31 C30 120.2(3)
C32 C31 H31A 119.9
C30 C31 H31A 119.9
C33 C32 C31 119.9(3)
C33 C32 H32A 120.0
C31 C32 H32A 120.0
C34 C33 C32 120.7(3)
C34 C33 H33A 119.6
C32 C33 H33A 119.6
C33 C34 C35 119.3(4)
C33 C34 H34A 120.4
C35 C34 H34A 120.4
C30 C35 C34 120.7(3)
C30 C35 H35A 119.7
C34 C35 H35A 119.7
C37 C36 C41 118.5(3)
C37 C36 P1 122.0(2)
C41 C36 P1 117.9(2)
C36 C37 C38 119.5(3)
C36 C37 H37A 120.3
C38 C37 H37A 120.3
C39 C38 C37 120.5(3)
C39 C38 H38A 119.7
C37 C38 H38A 119.7
C40 C39 C38 120.5(3)
C40 C39 H39A 119.7
C38 C39 H39A 119.7
C39 C40 C41 119.6(3)
C39 C40 H40A 120.2
C41 C40 H40A 120.2
C40 C41 C36 121.4(3)
C40 C41 H41A 119.3
C36 C41 H41A 119.3
C43 C42 C47 118.8(2)
C43 C42 P2 123.2(2)
C47 C42 P2 117.9(2)
C44 C43 C42 119.9(3)
C44 C43 H43A 120.0
C42 C43 H43A 120.0
C45 C44 C43 120.9(3)
C45 C44 H44A 119.6
C43 C44 H44A 119.6
C46 C45 C44 119.5(3)
C46 C45 H45A 120.2
C44 C45 H45A 120.2
C45 C46 C47 120.3(3)
C45 C46 H46A 119.8
C47 C46 H46A 119.8
C46 C47 C42 120.6(3)
C46 C47 H47A 119.7
C42 C47 H47A 119.7
C53 C48 C49 118.7(2)
C53 C48 P2 118.01(17)
C49 C48 P2 123.25(19)
C50 C49 C48 120.6(2)
C50 C49 H49A 119.7
C48 C49 H49A 119.7
C51 C50 C49 120.3(2)
C51 C50 H50A 119.9
C49 C50 H50A 119.9
C50 C51 C52 120.0(2)
C50 C51 H51A 120.0
C52 C51 H51A 120.0
C53 C52 C51 119.6(2)
C53 C52 H52A 120.2
C51 C52 H52A 120.2
C52 C53 C48 120.9(2)
C52 C53 H53A 119.6
C48 C53 H53A 119.6
C55 C54 C59 115.3(2)
C55 C54 B1 121.0(2)
C59 C54 B1 123.4(2)
C56 C55 C54 122.9(2)
C56 C55 H55A 118.5
C54 C55 H55A 118.5
C57 C56 C55 120.5(2)
C57 C56 C60 120.5(2)
C55 C56 C60 119.1(2)
C58 C57 C56 117.8(2)
C58 C57 H57A 121.1
C56 C57 H57A 121.1
C57 C58 C59 121.5(2)
C57 C58 C61 118.9(2)
C59 C58 C61 119.6(2)
C58 C59 C54 122.0(2)
C58 C59 H59A 119.0
C54 C59 H59A 119.0
F3 C60 F1 106.8(2)
F3 C60 F2 106.3(3)
F1 C60 F2 105.4(3)
F3 C60 C56 113.0(3)
F1 C60 C56 112.7(3)
F2 C60 C56 112.1(2)
C67 C62 C63 115.8(2)
C67 C62 B1 124.9(2)
C63 C62 B1 119.3(2)
C64 C63 C62 122.4(2)
C64 C63 H63A 118.8
C62 C63 H63A 118.8
C65 C64 C63 120.7(2)
C65 C64 C68 119.4(2)
C63 C64 C68 119.9(2)
C64 C65 C66 118.5(2)
C64 C65 H65A 120.8
C66 C65 H65A 120.8
C65 C66 C67 120.5(2)
C65 C66 C69 119.8(2)
C67 C66 C69 119.7(2)
C62 C67 C66 122.2(2)
C62 C67 H67A 118.9
C66 C67 H67A 118.9
F9 C68 F8 106.2(2)
F9 C68 F7 105.7(2)
F8 C68 F7 105.0(2)
F9 C68 C64 113.2(2)
F8 C68 C64 113.9(2)
F7 C68 C64 112.1(2)
C71 C70 C75 115.7(2)
C71 C70 B1 122.9(2)
C75 C70 B1 121.2(2)
C72 C71 C70 122.1(2)
C72 C71 H71A 118.9
C70 C71 H71A 118.9
C73 C72 C71 120.5(2)
C73 C72 C76 119.7(2)
C71 C72 C76 119.8(2)
C72 C73 C74 118.7(2)
C72 C73 H73A 120.7
C74 C73 H73A 120.7
C75 C74 C73 120.4(2)
C75 C74 C77 120.8(2)
C73 C74 C77 118.8(2)
C74 C75 C70 122.6(2)
C74 C75 H75A 118.7
C70 C75 H75A 118.7
F15 C76 F13 106.4(2)
F15 C76 F14 106.5(2)
F13 C76 F14 105.0(2)
F15 C76 C72 113.2(2)
F13 C76 C72 113.4(2)
F14 C76 C72 111.7(2)
F16 C77 F17 106.0(2)
F16 C77 F18 106.8(2)
F17 C77 F18 105.5(2)
F16 C77 C74 113.1(2)
F17 C77 C74 112.8(2)
F18 C77 C74 112.0(2)
C83 C78 C79 115.4(2)
C83 C78 B1 124.4(2)
C79 C78 B1 120.0(2)
C80 C79 C78 122.5(2)
C80 C79 H79A 118.7
C78 C79 H79A 118.7
C81 C80 C79 120.6(2)
C81 C80 C84 120.4(2)
C79 C80 C84 119.0(2)
C82 C81 C80 118.2(2)
C82 C81 H81A 120.9
C80 C81 H81A 120.9
C81 C82 C83 120.8(2)
C81 C82 C85 119.9(2)
C83 C82 C85 119.4(2)
C78 C83 C82 122.5(2)
C78 C83 H83A 118.8
C82 C83 H83A 118.8
C54 B1 C70 113.84(19)
C54 B1 C62 104.15(18)
C70 B1 C62 109.99(18)
C54 B1 C78 112.38(19)
C70 B1 C78 104.73(18)
C62 B1 C78 111.93(19)

loop_
_geom_bond_atom_site_label_1
_geom_bond_atom_site_label_2
_geom_bond_distance
Cu1 N1 2.0937(19)
Cu1 N2 2.123(2)
Cu1 P2 2.2570(7)
Cu1 P1 2.3040(7)
P1 C36 1.820(3)
P1 C15 1.823(2)
P1 C30 1.824(3)
P2 C48 1.829(2)
P2 C42 1.831(2)
P2 C21 1.833(2)
O1 C22 1.388(3)
O1 C16 1.393(3)
N1 C1 1.339(3)
N1 C5 1.365(3)
N2 C12 1.335(3)
N2 C8 1.364(3)
C1 C2 1.403(3)
C1 C13 1.488(3)
C2 C3 1.359(4)
C2 H2A 0.9500
C3 C4 1.403(4)
C3 H3A 0.9500
C4 C5 1.405(3)
C4 C6 1.433(4)
C5 C8 1.432(3)
C6 C7 1.343(5)
C6 H6A 0.9500
C7 C9 1.428(4)
C7 H7A 0.9500
C8 C9 1.411(4)
C9 C10 1.407(4)
C10 C11 1.351(5)
C10 H10A 0.9500
C11 C12 1.407(4)
C11 H11A 0.9500
C12 C14 1.485(4)
C13 H13A 0.9800
C13 H13B 0.9800
C13 H13C 0.9800
C14 H14A 0.9800
C14 H14B 0.9800
C14 H14C 0.9800
C15 C16 1.386(3)
C15 C20 1.402(3)
C16 C17 1.385(3)
C17 C18 1.388(3)
C17 C27 1.525(3)
C18 C19 1.386(4)
C18 H18A 0.9500
C19 C20 1.381(4)
C19 H19A 0.9500
C20 H20A 0.9500
C21 C26 1.394(3)
C21 C22 1.401(3)
C22 C23 1.391(3)
C23 C24 1.387(3)
C23 C27 1.529(3)
C24 C25 1.388(4)
C24 H24A 0.9500
C25 C26 1.384(3)
C25 H25A 0.9500
C26 H26A 0.9500
C27 C29 1.532(3)
C27 C28 1.542(3)
C28 H28A 0.9800
C28 H28B 0.9800
C28 H28C 0.9800
C29 H29A 0.9800
C29 H29B 0.9800
C29 H29C 0.9800
C30 C35 1.377(4)
C30 C31 1.394(4)
C31 C32 1.380(5)
C31 H31A 0.9500
C32 C33 1.377(6)
C32 H32A 0.9500
C33 C34 1.375(5)
C33 H33A 0.9500
C34 C35 1.394(4)
C34 H34A 0.9500
C35 H35A 0.9500
C36 C37 1.391(4)
C36 C41 1.393(4)
C37 C38 1.403(4)
C37 H37A 0.9500
C38 C39 1.374(5)
C38 H38A 0.9500
C39 C40 1.366(5)
C39 H39A 0.9500
C40 C41 1.385(4)
C40 H40A 0.9500
C41 H41A 0.9500
C42 C43 1.387(4)
C42 C47 1.393(4)
C43 C44 1.387(4)
C43 H43A 0.9500
C44 C45 1.375(5)
C44 H44A 0.9500
C45 C46 1.375(5)
C45 H45A 0.9500
C46 C47 1.381(4)
C46 H46A 0.9500
C47 H47A 0.9500
C48 C53 1.389(3)
C48 C49 1.391(3)
C49 C50 1.381(4)
C49 H49A 0.9500
C50 C51 1.380(4)
C50 H50A 0.9500
C51 C52 1.386(4)
C51 H51A 0.9500
C52 C53 1.386(3)
C52 H52A 0.9500
C53 H53A 0.9500
C54 C55 1.397(3)
C54 C59 1.401(3)
C54 B1 1.636(3)
C55 C56 1.390(3)
C55 H55A 0.9500
C56 C57 1.385(4)
C56 C60 1.492(4)
C57 C58 1.381(4)
C57 H57A 0.9500
C58 C59 1.388(3)
C58 C61 1.490(4)
C59 H59A 0.9500
C60 F3 1.330(3)
C60 F1 1.330(4)
C60 F2 1.338(4)
C62 C67 1.393(3)
C62 C63 1.405(3)
C62 B1 1.643(3)
C63 C64 1.384(3)
C63 H63A 0.9500
C64 C65 1.384(4)
C64 C68 1.495(4)
C65 C66 1.386(4)
C65 H65A 0.9500
C66 C67 1.396(3)
C66 C69 1.489(4)
C67 H67A 0.9500
C68 F9 1.318(3)
C68 F8 1.321(3)
C68 F7 1.325(3)
C70 C71 1.400(3)
C70 C75 1.403(3)
C70 B1 1.643(3)
C71 C72 1.396(3)
C71 H71A 0.9500
C72 C73 1.383(3)
C72 C76 1.492(3)
C73 C74 1.390(3)
C73 H73A 0.9500
C74 C75 1.382(3)
C74 C77 1.497(3)
C75 H75A 0.9500
C76 F15 1.332(3)
C76 F13 1.333(3)
C76 F14 1.348(3)
C77 F16 1.334(3)
C77 F17 1.334(3)
C77 F18 1.337(3)
C78 C83 1.394(3)
C78 C79 1.401(3)
C78 B1 1.651(3)
C79 C80 1.392(3)
C79 H79A 0.9500
C80 C81 1.384(3)
C80 C84 1.494(4)
C81 C82 1.383(3)
C81 H81A 0.9500
C82 C83 1.395(3)
C82 C85 1.493(3)
C83 H83A 0.9500

loop_
_geom_torsion_atom_site_label_1
_geom_torsion_atom_site_label_2
_geom_torsion_atom_site_label_3
_geom_torsion_atom_site_label_4
_geom_torsion
N1 Cu1 P1 C36 42.94(11)
N2 Cu1 P1 C36 -38.66(11)
P2 Cu1 P1 C36 177.22(9)
N1 Cu1 P1 C15 -72.55(11)
N2 Cu1 P1 C15 -154.15(11)
P2 Cu1 P1 C15 61.73(10)
N1 Cu1 P1 C30 163.86(11)
N2 Cu1 P1 C30 82.26(11)
P2 Cu1 P1 C30 -61.86(10)
N1 Cu1 P2 C48 -48.17(10)
N2 Cu1 P2 C48 50.89(11)
P1 Cu1 P2 C48 -177.66(8)
N1 Cu1 P2 C42 -168.80(10)
N2 Cu1 P2 C42 -69.75(12)
P1 Cu1 P2 C42 61.70(9)
N1 Cu1 P2 C21 70.38(10)
N2 Cu1 P2 C21 169.43(11)
P1 Cu1 P2 C21 -59.12(9)
N2 Cu1 N1 C1 179.2(2)
P2 Cu1 N1 C1 -51.7(2)
P1 Cu1 N1 C1 83.28(19)
N2 Cu1 N1 C5 3.66(15)
P2 Cu1 N1 C5 132.73(14)
P1 Cu1 N1 C5 -92.31(15)
N1 Cu1 N2 C12 -174.0(2)
P2 Cu1 N2 C12 69.4(2)
P1 Cu1 N2 C12 -68.8(2)
N1 Cu1 N2 C8 -5.75(15)
P2 Cu1 N2 C8 -122.40(14)
P1 Cu1 N2 C8 99.43(15)
C5 N1 C1 C2 -3.4(3)
Cu1 N1 C1 C2 -178.77(17)
C5 N1 C1 C13 175.9(2)
Cu1 N1 C1 C13 0.5(3)
N1 C1 C2 C3 3.0(4)
C13 C1 C2 C3 -176.3(2)
C1 C2 C3 C4 0.5(4)
C2 C3 C4 C5 -3.2(4)
C2 C3 C4 C6 175.2(3)
C1 N1 C5 C4 0.4(3)
Cu1 N1 C5 C4 176.50(18)
C1 N1 C5 C8 -177.1(2)
Cu1 N1 C5 C8 -1.1(3)
C3 C4 C5 N1 2.9(4)
C6 C4 C5 N1 -175.7(2)
C3 C4 C5 C8 -179.6(2)
C6 C4 C5 C8 1.9(4)
C3 C4 C6 C7 -178.0(3)
C5 C4 C6 C7 0.4(4)
C4 C6 C7 C9 -1.3(5)
C12 N2 C8 C9 -1.8(4)
Cu1 N2 C8 C9 -171.44(19)
C12 N2 C8 C5 176.8(2)
Cu1 N2 C8 C5 7.1(3)
N1 C5 C8 N2 -4.2(3)
C4 C5 C8 N2 178.1(2)
N1 C5 C8 C9 174.4(2)
C4 C5 C8 C9 -3.3(4)
N2 C8 C9 C10 1.1(4)
C5 C8 C9 C10 -177.5(2)
N2 C8 C9 C7 -179.0(2)
C5 C8 C9 C7 2.4(4)
C6 C7 C9 C10 179.7(3)
C6 C7 C9 C8 -0.2(4)
C8 C9 C10 C11 0.4(4)
C7 C9 C10 C11 -179.5(3)
C9 C10 C11 C12 -1.1(4)
C8 N2 C12 C11 1.0(4)
Cu1 N2 C12 C11 168.62(19)
C8 N2 C12 C14 -177.9(2)
Cu1 N2 C12 C14 -10.3(3)
C10 C11 C12 N2 0.4(4)
C10 C11 C12 C14 179.3(3)
C36 P1 C15 C16 -161.66(19)
C30 P1 C15 C16 87.0(2)
Cu1 P1 C15 C16 -46.4(2)
C36 P1 C15 C20 18.9(3)
C30 P1 C15 C20 -92.5(2)
Cu1 P1 C15 C20 134.1(2)
C20 C15 C16 C17 -1.1(4)
P1 C15 C16 C17 179.40(19)
C20 C15 C16 O1 178.6(2)
P1 C15 C16 O1 -0.9(3)
C22 O1 C16 C17 -37.8(3)
C22 O1 C16 C15 142.4(2)
C15 C16 C17 C18 -0.1(4)
O1 C16 C17 C18 -179.8(2)
C15 C16 C17 C27 177.4(2)
O1 C16 C17 C27 -2.3(3)
C16 C17 C18 C19 1.2(4)
C27 C17 C18 C19 -176.1(2)
C17 C18 C19 C20 -1.0(4)
C18 C19 C20 C15 -0.3(4)
C16 C15 C20 C19 1.3(4)
P1 C15 C20 C19 -179.3(2)
C48 P2 C21 C26 -6.9(2)
C42 P2 C21 C26 99.6(2)
Cu1 P2 C21 C26 -132.99(18)
C48 P2 C21 C22 169.38(18)
C42 P2 C21 C22 -84.06(19)
Cu1 P2 C21 C22 43.3(2)
C16 O1 C22 C23 36.5(3)
C16 O1 C22 C21 -143.6(2)
C26 C21 C22 O1 179.60(19)
P2 C21 C22 O1 3.0(3)
C26 C21 C22 C23 -0.5(3)
P2 C21 C22 C23 -177.09(17)
O1 C22 C23 C24 -178.82(19)
C21 C22 C23 C24 1.3(3)
O1 C22 C23 C27 4.6(3)
C21 C22 C23 C27 -175.3(2)
C22 C23 C24 C25 -1.0(3)
C27 C23 C24 C25 175.2(2)
C23 C24 C25 C26 0.0(4)
C24 C25 C26 C21 0.8(4)
C22 C21 C26 C25 -0.6(3)
P2 C21 C26 C25 175.81(18)
C16 C17 C27 C23 39.6(3)
C18 C17 C27 C23 -143.2(2)
C16 C17 C27 C29 164.0(2)
C18 C17 C27 C29 -18.7(3)
C16 C17 C27 C28 -76.5(3)
C18 C17 C27 C28 100.7(3)
C24 C23 C27 C17 143.1(2)
C22 C23 C27 C17 -40.6(3)
C24 C23 C27 C29 19.0(3)
C22 C23 C27 C29 -164.8(2)
C24 C23 C27 C28 -100.8(3)
C22 C23 C27 C28 75.5(3)
C36 P1 C30 C35 139.9(2)
C15 P1 C30 C35 -110.3(2)
Cu1 P1 C30 C35 20.2(3)
C36 P1 C30 C31 -42.7(3)
C15 P1 C30 C31 67.1(2)
Cu1 P1 C30 C31 -162.46(19)
C35 C30 C31 C32 -1.3(4)
P1 C30 C31 C32 -178.6(2)
C30 C31 C32 C33 0.5(5)
C31 C32 C33 C34 0.7(6)
C32 C33 C34 C35 -1.0(6)
C31 C30 C35 C34 0.9(4)
P1 C30 C35 C34 178.4(2)
C33 C34 C35 C30 0.2(5)
C15 P1 C36 C37 -140.2(2)
C30 P1 C36 C37 -33.1(3)
Cu1 P1 C36 C37 96.7(2)
C15 P1 C36 C41 54.4(2)
C30 P1 C36 C41 161.5(2)
Cu1 P1 C36 C41 -68.7(2)
C41 C36 C37 C38 0.8(4)
P1 C36 C37 C38 -164.5(2)
C36 C37 C38 C39 0.3(5)
C37 C38 C39 C40 -1.0(5)
C38 C39 C40 C41 0.5(5)
C39 C40 C41 C36 0.7(4)
C37 C36 C41 C40 -1.4(4)
P1 C36 C41 C40 164.6(2)
C48 P2 C42 C43 118.8(2)
C21 P2 C42 C43 13.2(3)
Cu1 P2 C42 C43 -113.9(2)
C48 P2 C42 C47 -64.7(2)
C21 P2 C42 C47 -170.4(2)
Cu1 P2 C42 C47 62.6(2)
C47 C42 C43 C44 -1.0(4)
P2 C42 C43 C44 175.4(2)
C42 C43 C44 C45 0.0(5)
C43 C44 C45 C46 0.8(6)
C44 C45 C46 C47 -0.5(5)
C45 C46 C47 C42 -0.5(5)
C43 C42 C47 C46 1.3(4)
P2 C42 C47 C46 -175.3(2)
C42 P2 C48 C53 158.18(19)
C21 P2 C48 C53 -95.0(2)
Cu1 P2 C48 C53 30.8(2)
C42 P2 C48 C49 -24.4(2)
C21 P2 C48 C49 82.5(2)
Cu1 P2 C48 C49 -151.71(19)
C53 C48 C49 C50 -0.2(4)
P2 C48 C49 C50 -177.6(2)
C48 C49 C50 C51 0.4(4)
C49 C50 C51 C52 -0.2(4)
C50 C51 C52 C53 -0.3(4)
C51 C52 C53 C48 0.6(4)
C49 C48 C53 C52 -0.3(4)
P2 C48 C53 C52 177.25(19)
C59 C54 C55 C56 3.2(3)
B1 C54 C55 C56 176.7(2)
C54 C55 C56 C57 -3.3(4)
C54 C55 C56 C60 176.3(3)
C55 C56 C57 C58 0.7(4)
C60 C56 C57 C58 -178.9(3)
C56 C57 C58 C59 1.8(4)
C56 C57 C58 C61 -179.5(2)
C57 C58 C59 C54 -1.8(4)
C61 C58 C59 C54 179.5(2)
C55 C54 C59 C58 -0.7(3)
B1 C54 C59 C58 -174.1(2)
C57 C56 C60 F3 9.8(4)
C55 C56 C60 F3 -169.8(3)
C57 C56 C60 F1 -111.3(3)
C55 C56 C60 F1 69.0(4)
C57 C56 C60 F2 130.0(3)
C55 C56 C60 F2 -49.7(4)
C67 C62 C63 C64 1.6(3)
B1 C62 C63 C64 179.0(2)
C62 C63 C64 C65 -0.5(4)
C62 C63 C64 C68 176.3(2)
C63 C64 C65 C66 -0.5(4)
C68 C64 C65 C66 -177.3(2)
C64 C65 C66 C67 0.3(4)
C64 C65 C66 C69 177.0(2)
C63 C62 C67 C66 -1.8(3)
B1 C62 C67 C66 -179.0(2)
C65 C66 C67 C62 0.9(4)
C69 C66 C67 C62 -175.8(2)
C65 C64 C68 F9 -32.5(4)
C63 C64 C68 F9 150.7(3)
C65 C64 C68 F8 -154.0(2)
C63 C64 C68 F8 29.2(4)
C65 C64 C68 F7 87.0(3)
C63 C64 C68 F7 -89.9(3)
C75 C70 C71 C72 -0.9(3)
B1 C70 C71 C72 -175.6(2)
C70 C71 C72 C73 0.3(3)
C70 C71 C72 C76 177.4(2)
C71 C72 C73 C74 0.4(4)
C76 C72 C73 C74 -176.7(2)
C72 C73 C74 C75 -0.4(4)
C72 C73 C74 C77 178.7(2)
C73 C74 C75 C70 -0.3(4)
C77 C74 C75 C70 -179.3(2)
C71 C70 C75 C74 1.0(3)
B1 C70 C75 C74 175.7(2)
C73 C72 C76 F15 -24.2(3)
C71 C72 C76 F15 158.6(2)
C73 C72 C76 F13 -145.6(2)
C71 C72 C76 F13 37.3(3)
C73 C72 C76 F14 96.0(3)
C71 C72 C76 F14 -81.2(3)
C75 C74 C77 F16 -11.4(3)
C73 C74 C77 F16 169.6(2)
C75 C74 C77 F17 -131.7(2)
C73 C74 C77 F17 49.3(3)
C75 C74 C77 F18 109.4(3)
C73 C74 C77 F18 -69.6(3)
C83 C78 C79 C80 -2.3(3)
B1 C78 C79 C80 -178.2(2)
C78 C79 C80 C81 0.3(4)
C78 C79 C80 C84 -179.8(2)
C79 C80 C81 C82 1.2(4)
C84 C80 C81 C82 -178.7(2)
C80 C81 C82 C83 -0.6(4)
C80 C81 C82 C85 -178.6(2)
C79 C78 C83 C82 2.8(3)
B1 C78 C83 C82 178.6(2)
C81 C82 C83 C78 -1.5(4)
C85 C82 C83 C78 176.5(2)
C55 C54 B1 C70 157.8(2)
C59 C54 B1 C70 -29.2(3)
C55 C54 B1 C62 -82.5(2)
C59 C54 B1 C62 90.6(2)
C55 C54 B1 C78 38.9(3)
C59 C54 B1 C78 -148.1(2)
C71 C70 B1 C54 -40.5(3)
C75 C70 B1 C54 145.1(2)
C71 C70 B1 C62 -156.9(2)
C75 C70 B1 C62 28.7(3)
C71 C70 B1 C78 82.7(3)
C75 C70 B1 C78 -91.7(2)
C67 C62 B1 C54 103.0(3)
C63 C62 B1 C54 -74.1(3)
C67 C62 B1 C70 -134.7(2)
C63 C62 B1 C70 48.2(3)
C67 C62 B1 C78 -18.7(3)
C63 C62 B1 C78 164.2(2)
C83 C78 B1 C54 22.5(3)
C79 C78 B1 C54 -161.9(2)
C83 C78 B1 C70 -101.6(2)
C79 C78 B1 C70 74.0(3)
C83 C78 B1 C62 139.3(2)
C79 C78 B1 C62 -45.1(3)
